data_4073583
loop_
_publ_author_name
'Hill, Anthony F.'
'Smith, Matthew K.'

_publ_section_title
;
 Cyclooctatetraene Poly(azolyl)borate Complexes of Zirconium:&#x00A0;
 [Zr(\k2-L)Cl(\h-C8H8)] (L = H2B(pz)2, HB(pzMe2)3, H2B(mt)2; pz =
 Pyrazolyl, mt = Methimazolyl)
;
_journal_issue 16
_journal_name_full Organometallics
_journal_page_first 3900
_journal_paper_doi 10.1021/om700484h
_journal_volume 26
_journal_year 2007
_chemical_formula_sum 'C24 H36 B Cl N4 O2 S2 Zr'
_chemical_formula_weight 614.17
_chemical_name_systematic
;
 ?
;
_space_group_IT_number 2
_symmetry_cell_setting triclinic
_symmetry_space_group_name_Hall '-P 1'
_symmetry_space_group_name_H-M 'P -1'
_atom_sites_solution_hydrogens geom
_atom_sites_solution_primary direct
_atom_sites_solution_secondary difmap
_audit_creation_method SHELXL-97
_cell_angle_alpha 75.95(3)
_cell_angle_beta 72.01(3)
_cell_angle_gamma 69.47(3)
_cell_formula_units_Z 2
_cell_length_a 10.126(2)
_cell_length_b 11.608(2)
_cell_length_c 13.690(3)
_cell_measurement_reflns_used 39795
_cell_measurement_temperature 200(2)
_cell_measurement_theta_max 31.00
_cell_measurement_theta_min 2.91
_cell_volume 1416.9(6)
_computing_cell_refinement DENZO-SMN
_computing_data_collection 'Nonius Collect'
_computing_data_reduction 'X -Seed'
_computing_molecular_graphics 'X-Seed / POV-Ray'
_computing_publication_material 'Microsoft Office 2000'
_computing_structure_refinement 'SHELXL-97 (Sheldrick, 1997)'
_computing_structure_solution 'SHELXS-97 (Sheldrick, 1990)'
_diffrn_ambient_temperature 200(2)
_diffrn_measured_fraction_theta_full 0.993
_diffrn_measured_fraction_theta_max 0.993
_diffrn_measurement_device_type CCD
_diffrn_measurement_method ' \f and \w scans with CCD '
_diffrn_radiation_monochromator graphite
_diffrn_radiation_source 'fine-focus sealed tube'
_diffrn_radiation_type MoK\a
_diffrn_radiation_wavelength 0.71073
_diffrn_reflns_av_R_equivalents 0.0587
_diffrn_reflns_av_sigmaI/netI 0.0374
_diffrn_reflns_limit_h_max 13
_diffrn_reflns_limit_h_min -12
_diffrn_reflns_limit_k_max 15
_diffrn_reflns_limit_k_min -15
_diffrn_reflns_limit_l_max 17
_diffrn_reflns_limit_l_min -17
_diffrn_reflns_number 30327
_diffrn_reflns_theta_full 27.59
_diffrn_reflns_theta_max 27.59
_diffrn_reflns_theta_min 3.02
_diffrn_standards_decay_% 0.00
_diffrn_standards_interval_count 0
_diffrn_standards_interval_time 0
_diffrn_standards_number 0
_exptl_absorpt_coefficient_mu 0.658
_exptl_absorpt_correction_T_max 0.956
_exptl_absorpt_correction_T_min 0.858
_exptl_absorpt_correction_type integration
_exptl_absorpt_process_details
;
Gaussian integration (Coppens, 1970)
;
_exptl_crystal_colour orange
_exptl_crystal_density_diffrn 1.440
_exptl_crystal_density_method 'not measured'
_exptl_crystal_description rod
_exptl_crystal_F_000 636
_exptl_crystal_size_max 0.32
_exptl_crystal_size_mid 0.14
_exptl_crystal_size_min 0.08
_refine_diff_density_max 0.867
_refine_diff_density_min -1.099
_refine_diff_density_rms 0.102
_refine_ls_extinction_method none
_refine_ls_goodness_of_fit_ref 0.841
_refine_ls_hydrogen_treatment mixed
_refine_ls_matrix_type full
_refine_ls_number_parameters 324
_refine_ls_number_reflns 6528
_refine_ls_number_restraints 60
_refine_ls_restrained_S_all 0.838
_refine_ls_R_factor_all 0.0614
_refine_ls_R_factor_gt 0.0497
_refine_ls_shift/su_max 0.001
_refine_ls_shift/su_mean 0.000
_refine_ls_structure_factor_coef Fsqd
_refine_ls_weighting_details 'calc w=1/[\s^2^(Fo^2^)+(0.1139P)^2^+1.8268P] where P=(Fo^2^+2Fc^2^)/3'
_refine_ls_weighting_scheme calc
_refine_ls_wR_factor_gt 0.1347
_refine_ls_wR_factor_ref 0.1509
_reflns_number_gt 5449
_reflns_number_total 6528
_reflns_threshold_expression >2sigma(I)
_cod_data_source_file om700484h3.cif
_cod_data_source_block c:mks59
_cod_original_cell_volume 1416.8(5)
_cod_original_sg_symbol_H-M P-1
_cod_database_code 4073583

loop_
_symmetry_equiv_pos_as_xyz
'x, y, z'
'-x, -y, -z'

loop_
_atom_site_label
_atom_site_type_symbol
_atom_site_fract_x
_atom_site_fract_y
_atom_site_fract_z
_atom_site_U_iso_or_equiv
_atom_site_adp_type
_atom_site_occupancy
_atom_site_symmetry_multiplicity
_atom_site_calc_flag
_atom_site_refinement_flags
Zr1 Zr 0.68510(3) 0.53688(3) 0.63239(2) 0.03887(12) Uani 1 1 d .
Cl1 Cl 0.71312(9) 0.63380(8) 0.44533(6) 0.04815(19) Uani 1 1 d .
B1 B 0.4856(5) 0.7958(5) 0.8408(3) 0.0568(10) Uani 1 1 d .
S11 S 0.43665(8) 0.71389(7) 0.63083(6) 0.04234(18) Uani 1 1 d .
N11 N 0.3608(3) 0.7467(3) 0.8365(2) 0.0499(6) Uani 1 1 d .
C11 C 0.3379(3) 0.7100(3) 0.7589(2) 0.0447(7) Uani 1 1 d .
N12 N 0.2208(3) 0.6662(3) 0.7973(2) 0.0502(6) Uani 1 1 d .
C12 C 0.2564(4) 0.7225(4) 0.9260(3) 0.0611(9) Uani 1 1 d .
H12 H 0.2472 0.7387 0.9929 0.073 Uiso 1 1 calc R
C13 C 0.1703(4) 0.6723(4) 0.9024(3) 0.0615(9) Uani 1 1 d .
H13 H 0.0908 0.6463 0.9488 0.074 Uiso 1 1 calc R
C14 C 0.1538(4) 0.6260(4) 0.7369(3) 0.0631(10) Uani 1 1 d .
H14A H 0.0845 0.6984 0.7073 0.095 Uiso 1 1 calc R
H14B H 0.1025 0.5673 0.7821 0.095 Uiso 1 1 calc R
H14C H 0.2293 0.5851 0.6807 0.095 Uiso 1 1 calc R
S21 S 0.79330(9) 0.70320(8) 0.65867(7) 0.0489(2) Uani 1 1 d .
N21 N 0.5358(3) 0.8763(3) 0.7364(2) 0.0519(7) Uani 1 1 d .
C21 C 0.6569(4) 0.8433(3) 0.6609(3) 0.0477(7) Uani 1 1 d .
N22 N 0.6575(3) 0.9415(3) 0.5843(3) 0.0534(7) Uani 1 1 d .
C22 C 0.4597(5) 0.9976(4) 0.7047(3) 0.0626(10) Uani 1 1 d .
H22 H 0.3693 1.0447 0.7430 0.075 Uiso 1 1 calc R
C23 C 0.5340(5) 1.0374(4) 0.6117(4) 0.0642(10) Uani 1 1 d .
H23 H 0.5068 1.1172 0.5717 0.077 Uiso 1 1 calc R
C24 C 0.7717(5) 0.9448(4) 0.4881(3) 0.0688(11) Uani 1 1 d .
H24A H 0.8623 0.9375 0.5043 0.103 Uiso 1 1 calc R
H24B H 0.7423 1.0237 0.4426 0.103 Uiso 1 1 calc R
H24C H 0.7870 0.8755 0.4527 0.103 Uiso 1 1 calc R
C31 C 0.7840(6) 0.4325(4) 0.7859(3) 0.0655(11) Uani 1 1 d .
H31 H 0.8146 0.4525 0.8370 0.079 Uiso 1 1 calc R
C32 C 0.8972(4) 0.4023(3) 0.6980(4) 0.0615(10) Uani 1 1 d .
H32 H 0.9851 0.4111 0.7022 0.074 Uiso 1 1 calc R
C33 C 0.9126(4) 0.3630(3) 0.6069(3) 0.0621(10) Uani 1 1 d .
H33 H 1.0092 0.3475 0.5646 0.075 Uiso 1 1 calc R
C34 C 0.8194(6) 0.3409(4) 0.5632(3) 0.0688(12) Uani 1 1 d .
H34 H 0.8667 0.3168 0.4965 0.083 Uiso 1 1 calc R
C35 C 0.6733(6) 0.3453(4) 0.5925(4) 0.0721(13) Uani 1 1 d .
H35 H 0.6462 0.3203 0.5422 0.087 Uiso 1 1 calc R
C36 C 0.5602(5) 0.3770(4) 0.6760(5) 0.0776(15) Uani 1 1 d .
H36 H 0.4730 0.3689 0.6700 0.093 Uiso 1 1 calc R
C37 C 0.5414(4) 0.4189(4) 0.7693(4) 0.0776(15) Uani 1 1 d .
H37 H 0.4436 0.4371 0.8097 0.093 Uiso 1 1 calc R
C38 C 0.6370(6) 0.4401(4) 0.8162(3) 0.0725(13) Uani 1 1 d .
H38 H 0.5900 0.4649 0.8828 0.087 Uiso 1 1 calc R
O1S O 0.1413(4) 0.3793(3) 0.9221(3) 0.0862(10) Uani 1 1 d U
C1S C 0.2165(7) 0.3449(5) 1.0009(4) 0.0878(16) Uani 1 1 d U
H1S1 H 0.1527 0.3800 1.0644 0.105 Uiso 1 1 calc R
H1S2 H 0.3032 0.3748 0.9775 0.105 Uiso 1 1 calc R
O2S O 1.0127(8) -0.0509(5) 0.7353(5) 0.146(2) Uani 1 1 d U
C2S C 0.2583(12) 0.2122(7) 1.0201(9) 0.163(5) Uani 1 1 d U
H2S1 H 0.1864 0.1832 1.0797 0.196 Uiso 1 1 calc R
H2S2 H 0.3546 0.1784 1.0365 0.196 Uiso 1 1 calc R
C3S C 0.2640(14) 0.1728(7) 0.9312(6) 0.182(5) Uani 1 1 d U
H3S1 H 0.2257 0.1007 0.9494 0.219 Uiso 1 1 calc R
H3S2 H 0.3658 0.1473 0.8895 0.219 Uiso 1 1 calc R
C4S C 0.1753(8) 0.2768(5) 0.8719(4) 0.0964(18) Uani 1 1 d U
H4S1 H 0.2304 0.2919 0.7989 0.116 Uiso 1 1 calc R
H4S2 H 0.0857 0.2599 0.8727 0.116 Uiso 1 1 calc R
C5S C 1.0333(9) 0.0253(8) 0.7861(6) 0.112(2) Uani 1 1 d U
H5S1 H 1.1182 -0.0199 0.8161 0.134 Uiso 1 1 calc R
H5S2 H 1.0554 0.0975 0.7360 0.134 Uiso 1 1 calc R
C6S C 0.9159(11) 0.0664(8) 0.8626(7) 0.129(3) Uani 1 1 d U
H6S1 H 0.9155 0.0036 0.9262 0.155 Uiso 1 1 calc R
H6S2 H 0.9161 0.1447 0.8793 0.155 Uiso 1 1 calc R
C7S C 0.7980(8) 0.0858(6) 0.8264(7) 0.113(2) Uani 1 1 d U
H7S1 H 0.7558 0.1758 0.8038 0.136 Uiso 1 1 calc R
H7S2 H 0.7227 0.0555 0.8816 0.136 Uiso 1 1 calc R
C8S C 0.8487(14) 0.0150(8) 0.7350(8) 0.165(5) Uani 1 1 d U
H8S1 H 0.8379 0.0720 0.6693 0.198 Uiso 1 1 calc R
H8S2 H 0.7954 -0.0461 0.7465 0.198 Uiso 1 1 calc R
H1B1 H 0.434(4) 0.854(3) 0.908(3) 0.050 Uiso 1 1 d .
H2B1 H 0.576(4) 0.711(4) 0.859(3) 0.050 Uiso 1 1 d .

loop_
_atom_site_aniso_label
_atom_site_aniso_U_11
_atom_site_aniso_U_22
_atom_site_aniso_U_33
_atom_site_aniso_U_23
_atom_site_aniso_U_13
_atom_site_aniso_U_12
Zr1 0.03421(17) 0.03968(18) 0.04111(18) -0.00392(12) -0.01132(12) -0.00881(12)
Cl1 0.0416(4) 0.0564(5) 0.0417(4) -0.0027(3) -0.0092(3) -0.0130(3)
B1 0.059(2) 0.065(3) 0.050(2) -0.0150(18) -0.0174(18) -0.014(2)
S11 0.0361(4) 0.0467(4) 0.0395(4) -0.0049(3) -0.0104(3) -0.0068(3)
N11 0.0484(15) 0.0530(16) 0.0429(14) -0.0112(12) -0.0085(12) -0.0085(12)
C11 0.0385(15) 0.0439(16) 0.0434(16) -0.0056(12) -0.0098(13) -0.0034(12)
N12 0.0385(14) 0.0577(17) 0.0472(15) -0.0053(12) -0.0084(12) -0.0092(12)
C12 0.062(2) 0.068(2) 0.0413(17) -0.0118(16) -0.0028(16) -0.0115(19)
C13 0.0480(19) 0.074(2) 0.0488(19) -0.0075(17) -0.0005(15) -0.0122(18)
C14 0.0452(19) 0.087(3) 0.060(2) -0.007(2) -0.0133(16) -0.0256(19)
S21 0.0424(4) 0.0450(4) 0.0630(5) -0.0071(4) -0.0206(4) -0.0116(3)
N21 0.0530(17) 0.0489(16) 0.0574(17) -0.0141(13) -0.0170(14) -0.0126(13)
C21 0.0485(18) 0.0451(17) 0.0564(19) -0.0097(14) -0.0201(15) -0.0147(14)
N22 0.0529(16) 0.0436(15) 0.0638(18) -0.0032(13) -0.0204(14) -0.0128(12)
C22 0.061(2) 0.0474(19) 0.076(3) -0.0179(18) -0.020(2) -0.0038(17)
C23 0.064(2) 0.0441(19) 0.077(3) -0.0053(18) -0.021(2) -0.0068(17)
C24 0.065(2) 0.067(2) 0.068(2) 0.005(2) -0.014(2) -0.024(2)
C31 0.097(3) 0.049(2) 0.062(2) 0.0009(17) -0.048(2) -0.016(2)
C32 0.050(2) 0.0489(19) 0.088(3) 0.0071(19) -0.039(2) -0.0113(16)
C33 0.0415(18) 0.0451(18) 0.074(2) -0.0033(17) 0.0006(17) 0.0007(14)
C34 0.099(3) 0.0434(19) 0.051(2) -0.0073(15) -0.017(2) -0.007(2)
C35 0.107(4) 0.049(2) 0.083(3) 0.001(2) -0.058(3) -0.028(2)
C36 0.066(3) 0.057(2) 0.123(4) 0.025(3) -0.053(3) -0.033(2)
C37 0.0415(19) 0.053(2) 0.096(3) 0.023(2) 0.006(2) -0.0055(16)
C38 0.099(4) 0.044(2) 0.0427(19) 0.0014(15) 0.000(2) -0.004(2)
O1S 0.108(3) 0.0673(19) 0.081(2) -0.0052(16) -0.035(2) -0.0184(18)
C1S 0.112(4) 0.103(4) 0.071(3) 0.001(3) -0.029(3) -0.063(4)
O2S 0.182(6) 0.099(3) 0.134(4) -0.046(3) -0.012(4) -0.018(4)
C2S 0.236(11) 0.094(5) 0.234(11) 0.035(6) -0.184(10) -0.069(6)
C3S 0.301(14) 0.082(4) 0.108(6) -0.037(4) -0.072(7) 0.043(6)
C4S 0.141(5) 0.088(4) 0.068(3) -0.013(3) -0.038(3) -0.032(4)
C5S 0.110(5) 0.113(5) 0.117(5) -0.010(4) -0.035(4) -0.038(4)
C6S 0.158(8) 0.118(6) 0.137(7) -0.033(5) -0.053(6) -0.047(6)
C7S 0.094(4) 0.065(3) 0.152(6) 0.005(4) -0.028(4) -0.007(3)
C8S 0.282(12) 0.110(6) 0.188(8) 0.049(6) -0.185(9) -0.097(7)

loop_
_atom_type_symbol
_atom_type_description
_atom_type_scat_dispersion_real
_atom_type_scat_dispersion_imag
_atom_type_scat_source
C C 0.0033 0.0016 'International Tables Vol C Tables 4.2.6.8 and 6.1.1.4'
H H 0.0000 0.0000 'International Tables Vol C Tables 4.2.6.8 and 6.1.1.4'
B B 0.0013 0.0007 'International Tables Vol C Tables 4.2.6.8 and 6.1.1.4'
N N 0.0061 0.0033 'International Tables Vol C Tables 4.2.6.8 and 6.1.1.4'
O O 0.0106 0.0060 'International Tables Vol C Tables 4.2.6.8 and 6.1.1.4'
S S 0.1246 0.1234 'International Tables Vol C Tables 4.2.6.8 and 6.1.1.4'
Cl Cl 0.1484 0.1585 'International Tables Vol C Tables 4.2.6.8 and 6.1.1.4'
Zr Zr -2.9673 0.5597 'International Tables Vol C Tables 4.2.6.8 and 6.1.1.4'

loop_
_exptl_crystal_face_index_h
_exptl_crystal_face_index_k
_exptl_crystal_face_index_l
_exptl_crystal_face_perp_dist
1 0 0 0.130
-1 0 0 0.190
0 1 0 0.070
0 -1 0 0.070
0 0 1 0.040
0 0 -1 0.040
-9 -8 0 0.168
0 -1 -2 0.035

loop_
_geom_angle_atom_site_label_1
_geom_angle_atom_site_label_2
_geom_angle_atom_site_label_3
_geom_angle
C37 Zr1 C34 86.54(17)
C37 Zr1 C32 87.21(15)
C34 Zr1 C32 62.48(16)
C37 Zr1 C35 63.0(2)
C34 Zr1 C35 32.94(17)
C32 Zr1 C35 85.80(15)
C37 Zr1 C36 33.46(19)
C34 Zr1 C36 62.52(19)
C32 Zr1 C36 95.45(13)
C35 Zr1 C36 32.11(18)
C37 Zr1 C31 63.83(18)
C34 Zr1 C31 85.65(15)
C32 Zr1 C31 33.01(16)
C35 Zr1 C31 94.94(13)
C36 Zr1 C31 86.57(16)
C37 Zr1 C38 33.83(19)
C34 Zr1 C38 95.42(14)
C32 Zr1 C38 63.23(17)
C35 Zr1 C38 86.36(16)
C36 Zr1 C38 64.12(19)
C31 Zr1 C38 32.76(17)
C37 Zr1 C33 96.00(13)
C34 Zr1 C33 32.63(16)
C32 Zr1 C33 32.48(15)
C35 Zr1 C33 62.88(17)
C36 Zr1 C33 85.78(16)
C31 Zr1 C33 62.72(16)
C38 Zr1 C33 86.13(15)
C37 Zr1 Cl1 141.37(15)
C34 Zr1 Cl1 84.77(10)
C32 Zr1 Cl1 120.93(12)
C35 Zr1 Cl1 91.16(11)
C36 Zr1 Cl1 111.82(14)
C31 Zr1 Cl1 152.04(13)
C38 Zr1 Cl1 175.01(14)
C33 Zr1 Cl1 96.60(11)
C37 Zr1 S11 85.88(10)
C34 Zr1 S11 138.36(13)
C32 Zr1 S11 157.33(11)
C35 Zr1 S11 109.98(12)
C36 Zr1 S11 90.60(11)
C31 Zr1 S11 126.26(12)
C38 Zr1 S11 100.53(12)
C33 Zr1 S11 170.15(12)
Cl1 Zr1 S11 76.25(4)
C37 Zr1 S21 126.12(16)
C34 Zr1 S21 127.81(13)
C32 Zr1 S21 78.16(10)
C35 Zr1 S21 160.61(14)
C36 Zr1 S21 159.50(16)
C31 Zr1 S21 77.48(10)
C38 Zr1 S21 95.91(13)
C33 Zr1 S21 97.99(11)
Cl1 Zr1 S21 87.87(4)
S11 Zr1 S21 88.60(3)
N21 B1 N11 110.9(3)
C11 S11 Zr1 105.58(11)
C11 N11 C12 107.1(3)
C11 N11 B1 131.5(3)
C12 N11 B1 121.1(3)
N11 C11 N12 108.5(3)
N11 C11 S11 127.9(3)
N12 C11 S11 123.6(3)
C11 N12 C13 108.9(3)
C11 N12 C14 125.8(3)
C13 N12 C14 125.2(3)
C13 C12 N11 109.1(3)
C12 C13 N12 106.3(3)
C21 S21 Zr1 106.92(11)
C21 N21 C22 107.5(3)
C21 N21 B1 127.6(3)
C22 N21 B1 124.9(3)
N21 C21 N22 107.9(3)
N21 C21 S21 127.9(3)
N22 C21 S21 124.2(3)
C21 N22 C23 108.8(3)
C21 N22 C24 125.4(3)
C23 N22 C24 125.8(3)
C23 C22 N21 108.6(4)
C22 C23 N22 107.1(4)
C32 C31 C38 135.1(4)
C32 C31 Zr1 72.9(2)
C38 C31 Zr1 73.5(2)
C33 C32 C31 135.6(4)
C33 C32 Zr1 74.3(2)
C31 C32 Zr1 74.1(2)
C34 C33 C32 134.5(4)
C34 C33 Zr1 73.0(2)
C32 C33 Zr1 73.2(2)
C33 C34 C35 136.0(4)
C33 C34 Zr1 74.4(2)
C35 C34 Zr1 74.1(2)
C36 C35 C34 135.2(4)
C36 C35 Zr1 73.7(3)
C34 C35 Zr1 72.9(2)
C35 C36 C37 135.4(4)
C35 C36 Zr1 74.2(2)
C37 C36 Zr1 72.7(2)
C38 C37 C36 134.0(4)
C38 C37 Zr1 74.0(2)
C36 C37 Zr1 73.8(2)
C31 C38 C37 134.1(4)
C31 C38 Zr1 73.7(2)
C37 C38 Zr1 72.2(2)
C4S O1S C1S 109.5(4)
O1S C1S C2S 105.1(5)
C5S O2S C8S 99.8(5)
C1S C2S C3S 107.2(7)
C2S C3S C4S 107.6(6)
O1S C4S C3S 104.9(5)
C6S C5S O2S 112.2(7)
C7S C6S C5S 106.2(8)
C6S C7S C8S 107.5(7)
C7S C8S O2S 100.9(5)

loop_
_geom_bond_atom_site_label_1
_geom_bond_atom_site_label_2
_geom_bond_distance
Zr1 C37 2.443(4)
Zr1 C34 2.449(4)
Zr1 C32 2.453(4)
Zr1 C35 2.464(4)
Zr1 C36 2.458(4)
Zr1 C31 2.470(4)
Zr1 C38 2.467(4)
Zr1 C33 2.467(4)
Zr1 Cl1 2.5060(11)
Zr1 S11 2.6340(13)
Zr1 S21 2.6687(10)
B1 N21 1.553(6)
B1 N11 1.578(6)
S11 C11 1.728(3)
N11 C11 1.344(4)
N11 C12 1.392(5)
C11 N12 1.360(5)
N12 C13 1.381(5)
N12 C14 1.454(5)
C12 C13 1.352(6)
S21 C21 1.725(4)
N21 C21 1.341(5)
N21 C22 1.383(5)
C21 N22 1.348(5)
N22 C23 1.371(5)
N22 C24 1.463(5)
C22 C23 1.329(6)
C31 C32 1.399(7)
C31 C38 1.392(7)
C32 C33 1.376(6)
C33 C34 1.381(7)
C34 C35 1.393(7)
C35 C36 1.361(8)
C36 C37 1.411(8)
C37 C38 1.429(8)
O1S C4S 1.404(6)
O1S C1S 1.410(6)
C1S C2S 1.427(9)
O2S C5S 1.352(9)
O2S C8S 1.567(11)
C2S C3S 1.379(10)
C3S C4S 1.462(9)
C5S C6S 1.346(10)
C6S C7S 1.358(10)
C7S C8S 1.521(12)
